data_2243587
loop_
_publ_author_name
'Cigler, Andrew J.'
'Kaduk, James A.'

_publ_section_title
;
 Structures of dipotassium rubidium citrate monohydrate,
 K~2~RbC~6~H~5~O~7~(H~2~O), and potassium dirubidium citrate monohydrate,
 KRb~2~C~6~H~5~O~7~(H~2~O), from laboratory X-ray powder diffraction data
 and DFT calculations
;
_journal_issue 10
_journal_name_full 'Acta Crystallographica Section E'
_journal_page_first 1566
_journal_page_last 1571
_journal_paper_doi 10.1107/S2056989020011846
_journal_volume 76
_journal_year 2020
_chemical_formula_iupac 'C6 H7 K O8 Rb2'
_chemical_formula_sum 'C6 H7 K O8 Rb2'
_chemical_formula_weight 417.10
_space_group_IT_number 14
_space_group_name_Hall '-P 2yn'
_space_group_name_H-M_alt 'P 1 21/n 1'
_symmetry_cell_setting monoclinic
_symmetry_space_group_name_Hall '-P 2yn'
_symmetry_space_group_name_H-M 'P 1 21/n 1'
_audit_creation_method 'Materials Studio'
_cell_angle_alpha 90.0000
_cell_angle_beta 98.1091
_cell_angle_gamma 90.0000
_cell_formula_units_Z 4
_cell_length_a 7.350692
_cell_length_b 11.846841
_cell_length_c 13.227549
_cell_volume 1140.370
_cod_data_source_file hb7917sup1.cif
_cod_data_source_block II_21_DFT
_cod_original_cell_volume 1140.37
_cod_original_sg_symbol_H-M P21/n
_cod_original_formula_sum 'C6 H7 K1 O8 Rb2'
_cod_database_code 2243587

loop_
_symmetry_equiv_pos_as_xyz
x,y,z
-x+1/2,y+1/2,-z+1/2
-x,-y,-z
x+1/2,-y+1/2,z+1/2

loop_
_atom_site_type_symbol
_atom_site_label
_atom_site_fract_x
_atom_site_fract_y
_atom_site_fract_z
_atom_site_U_iso_or_equiv
_atom_site_adp_type
_atom_site_occupancy
C C1 0.384640 0.395404 0.135647 0.03533 Uiso 1.00
C C2 0.297849 0.285289 0.163395 0.02188 Uiso 1.00
C C3 0.407572 0.177871 0.151465 0.02188 Uiso 1.00
C C4 0.288381 0.079456 0.181825 0.02188 Uiso 1.00
C C5 0.330118 -0.032430 0.134234 0.03533 Uiso 1.00
C C6 0.599433 0.176950 0.217300 0.03533 Uiso 1.00
H H7 0.271618 0.290599 0.242332 0.02844 Uiso 1.00
H H8 0.167350 0.274630 0.114157 0.02844 Uiso 1.00
H H9 0.307767 0.072515 0.264723 0.02844 Uiso 1.00
H H10 0.144764 0.100005 0.156692 0.02844 Uiso 1.00
O O11 0.298137 0.452327 0.063566 0.03533 Uiso 1.00
O O12 0.534747 0.425208 0.187730 0.03533 Uiso 1.00
O O13 0.213385 -0.065891 0.060067 0.03533 Uiso 1.00
O O14 0.473694 -0.085091 0.170046 0.03533 Uiso 1.00
O O15 0.605990 0.187134 0.313101 0.03533 Uiso 1.00
O O16 0.736153 0.162119 0.171402 0.03533 Uiso 1.00
O O17 0.433433 0.166966 0.045915 0.03533 Uiso 1.00
H H18 0.563251 0.147163 0.047130 0.04593 Uiso 1.00
Rb Rb19 -0.115589 0.436888 0.115484 0.02929 Uiso 1.00
Rb Rb20 0.997021 0.166511 0.381875 0.02929 Uiso 1.00
K K21 0.826737 -0.066349 0.111425 0.02929 Uiso 1.00
O O25 0.389886 0.220556 0.456407 0.12179 Uiso 1.00
H H26 0.349411 0.300046 0.455368 0.15833 Uiso 1.00
H H27 0.463621 0.210092 0.400608 0.15833 Uiso 1.00

loop_
_geom_hbond_atom_site_label_D
_geom_hbond_atom_site_label_H
_geom_hbond_atom_site_label_A
_geom_hbond_site_symmetry_A
_geom_hbond_distance_DH
_geom_hbond_distance_HA
_geom_hbond_distance_DA
_geom_hbond_angle_DHA
O17 H18 O16 . 0.98 1.94 2.582 121
O25 H26 O13 2_555 0.99 1.66 2.642 173
O25 H27 O15 . 0.98 1.69 2.669 175
